data_7223927
loop_
_publ_author_name
'Yuan, Liangjie'
'Tian, Di'
'Chen, Shuo-ping'
'Li, Lang'

_publ_section_title
;
 Hydrous salts of 1-aminoethylidenediphosphonic acid and piperazidine:
 temperature induced reversible structural transformation in humid
 environment
;
_journal_name_full 'RSC Adv.'
_journal_paper_doi 10.1039/C5RA22428D
_journal_year 2016
_chemical_formula_sum 'C8 H30 N4 O13 P4'
_chemical_formula_weight 514.24
_chemical_name_systematic
; 
 ? 
;
_space_group_IT_number 15
_symmetry_cell_setting monoclinic
_symmetry_space_group_name_Hall '-C 2yc'
_symmetry_space_group_name_H-M 'C 1 2/c 1'
_atom_sites_solution_hydrogens geom
_atom_sites_solution_primary direct
_atom_sites_solution_secondary difmap
_audit_creation_method SHELXL-97
_audit_update_record
;
2014-05-14 deposited with the CCDC.
2016-01-06 downloaded from the CCDC.
;
_cell_angle_alpha 90.00
_cell_angle_beta 100.5980(10)
_cell_angle_gamma 90.00
_cell_formula_units_Z 4
_cell_length_a 22.6149(19)
_cell_length_b 6.6814(6)
_cell_length_c 13.5696(12)
_cell_measurement_reflns_used 4498
_cell_measurement_temperature 296(2)
_cell_measurement_theta_max 31.24
_cell_measurement_theta_min 3.05
_cell_volume 2015.4(3)
_computing_cell_refinement 'Bruker SMART'
_computing_data_collection 'Bruker SMART'
_computing_data_reduction 'Bruker SAINT'
_computing_molecular_graphics 'Bruker SHELXTL'
_computing_publication_material 'Bruker SHELXTL'
_computing_structure_refinement 'SHELXL-97 (Sheldrick, 1997)'
_computing_structure_solution 'SHELXS-97 (Sheldrick, 1990)'
_diffrn_ambient_temperature 296(2)
_diffrn_measured_fraction_theta_full 1.000
_diffrn_measured_fraction_theta_max 1.000
_diffrn_measurement_device_type 'CCD area detector'
_diffrn_measurement_method 'phi and omega scans'
_diffrn_radiation_monochromator graphite
_diffrn_radiation_source 'fine-focus sealed tube'
_diffrn_radiation_type MoK\a
_diffrn_radiation_wavelength 0.71073
_diffrn_reflns_av_R_equivalents 0.0166
_diffrn_reflns_av_sigmaI/netI 0.0191
_diffrn_reflns_limit_h_max 29
_diffrn_reflns_limit_h_min -28
_diffrn_reflns_limit_k_max 8
_diffrn_reflns_limit_k_min -4
_diffrn_reflns_limit_l_max 16
_diffrn_reflns_limit_l_min -17
_diffrn_reflns_number 7057
_diffrn_reflns_theta_full 27.98
_diffrn_reflns_theta_max 27.98
_diffrn_reflns_theta_min 1.83
_exptl_absorpt_coefficient_mu 0.447
_exptl_absorpt_correction_T_max 0.9483
_exptl_absorpt_correction_T_min 0.9003
_exptl_absorpt_correction_type multi-scan
_exptl_absorpt_process_details SADABS
_exptl_crystal_density_diffrn 1.695
_exptl_crystal_density_meas 0
_exptl_crystal_density_method 'not measured'
_exptl_crystal_F_000 1080
_exptl_crystal_size_max 0.24
_exptl_crystal_size_mid 0.23
_exptl_crystal_size_min 0.12
_refine_diff_density_max 0.384
_refine_diff_density_min -0.324
_refine_diff_density_rms 0.056
_refine_ls_extinction_coef 0.0056(4)
_refine_ls_extinction_expression Fc^*^=kFc[1+0.001xFc^2^\l^3^/sin(2\q)]^-1/4^
_refine_ls_extinction_method SHELXL
_refine_ls_goodness_of_fit_ref 1.100
_refine_ls_hydrogen_treatment constr
_refine_ls_matrix_type full
_refine_ls_number_parameters 137
_refine_ls_number_reflns 2431
_refine_ls_number_restraints 1
_refine_ls_restrained_S_all 1.100
_refine_ls_R_factor_all 0.0280
_refine_ls_R_factor_gt 0.0257
_refine_ls_shift/su_max 0.001
_refine_ls_shift/su_mean 0.000
_refine_ls_structure_factor_coef Fsqd
_refine_ls_weighting_details 'calc w=1/[\s^2^(Fo^2^)+(0.0368P)^2^+2.0738P] where P=(Fo^2^+2Fc^2^)/3'
_refine_ls_weighting_scheme calc
_refine_ls_wR_factor_gt 0.0732
_refine_ls_wR_factor_ref 0.0745
_reflns_number_gt 2254
_reflns_number_total 2431
_reflns_threshold_expression >2sigma(I)
_cod_data_source_file c5ra22428d2.cif
_cod_data_source_block 130926xj2_0m
_cod_depositor_comments
;
The following automatic conversions were performed:

'_symmetry_cell_setting' value 'Monoclinic' changed to 'monoclinic'
according to
/usr/data/users/saulius/crontab/automatic-downloads/rss-feeds/RSC/lib/dictionaries/cif_core.dic
dictionary named 'cif_core.dic' version 2.4.2 from 2011-04-26.

'_exptl_absorpt_correction_type' value 'Multi-scan' changed to
'multi-scan' according to
/usr/data/users/saulius/crontab/automatic-downloads/rss-feeds/RSC/lib/dictionaries/cif_core.dic
dictionary named 'cif_core.dic' version 2.4.2 from 2011-04-26.

'_refine_ls_hydrogen_treatment' value 'Constr' changed to 'constr'
according to
/usr/data/users/saulius/crontab/automatic-downloads/rss-feeds/RSC/lib/dictionaries/cif_core.dic
dictionary named 'cif_core.dic' version 2.4.2 from 2011-04-26.

Automatic conversion script
Id: cif_fix_values 4268 2015-11-12 08:31:59Z antanas 
;
_cod_original_sg_symbol_H-M C2/c
_cod_database_code 7223927

loop_
_symmetry_equiv_pos_as_xyz
'x, y, z'
'-x, y, -z+1/2'
'x+1/2, y+1/2, z'
'-x+1/2, y+1/2, -z+1/2'
'-x, -y, -z'
'x, -y, z-1/2'
'-x+1/2, -y+1/2, -z'
'x+1/2, -y+1/2, z-1/2'

loop_
_atom_site_label
_atom_site_type_symbol
_atom_site_fract_x
_atom_site_fract_y
_atom_site_fract_z
_atom_site_U_iso_or_equiv
_atom_site_adp_type
_atom_site_occupancy
_atom_site_symmetry_multiplicity
_atom_site_calc_flag
_atom_site_refinement_flags
C1 C 0.17852(6) 0.11381(19) 0.84039(9) 0.0129(2) Uani 1 1 d .
C2 C 0.14519(6) -0.0215(2) 0.90370(10) 0.0207(3) Uani 1 1 d .
H2C H 0.1593 -0.1567 0.9012 0.031 Uiso 1 1 calc R
H2D H 0.1028 -0.0168 0.8776 0.031 Uiso 1 1 calc R
H2E H 0.1527 0.0243 0.9719 0.031 Uiso 1 1 calc R
C3 C 0.02876(8) 0.4233(3) 0.09643(12) 0.0304(4) Uani 1 1 d .
H3A H 0.0034 0.4761 0.1406 0.037 Uiso 1 1 calc R
H3B H 0.0606 0.3454 0.1365 0.037 Uiso 1 1 calc R
C4 C 0.00791(7) 0.7088(2) -0.01831(13) 0.0281(3) Uani 1 1 d .
H4A H 0.0266 0.8143 -0.0510 0.034 Uiso 1 1 calc R
H4B H -0.0182 0.7706 0.0221 0.034 Uiso 1 1 calc R
N1 N 0.24512(5) 0.07294(17) 0.87133(8) 0.0145(2) Uani 1 1 d .
H1A H 0.2550 0.0725 0.9379 0.022 Uiso 1 1 calc R
H1B H 0.2658 0.1679 0.8467 0.022 Uiso 1 1 calc R
H1C H 0.2537 -0.0456 0.8476 0.022 Uiso 1 1 calc R
N2 N 0.05524(5) 0.5909(2) 0.04735(10) 0.0243(3) Uani 1 1 d .
H2A H 0.0812 0.5418 0.0105 0.029 Uiso 1 1 calc R
H2B H 0.0759 0.6717 0.0946 0.029 Uiso 1 1 calc R
O1 O 0.17494(4) -0.17750(15) 0.70513(7) 0.0191(2) Uani 1 1 d .
O2 O 0.20134(5) 0.16447(15) 0.65291(7) 0.0187(2) Uani 1 1 d .
H2 H 0.2251 0.0884 0.6331 0.028 Uiso 1 1 calc R
O3 O 0.09385(4) 0.09424(16) 0.67030(8) 0.0208(2) Uani 1 1 d .
O4 O 0.11260(5) 0.39472(18) 0.91893(10) 0.0326(3) Uani 1 1 d .
O5 O 0.15061(6) 0.47550(16) 0.75930(8) 0.0283(3) Uani 1 1 d .
H5 H 0.1599 0.5942 0.7626 0.042 Uiso 1 1 calc R
O6 O 0.22339(4) 0.46320(15) 0.92351(7) 0.0191(2) Uani 1 1 d .
P1 P 0.157854(14) 0.04043(5) 0.70788(2) 0.01265(11) Uani 1 1 d .
P2 P 0.164384(15) 0.38148(5) 0.86656(2) 0.01442(11) Uani 1 1 d .
O7 O 0.0000 0.9115(3) 0.7500 0.0500(5) Uani 1 2 d SD
H7 H 0.0201 0.9880 0.7180 0.060 Uiso 1 1 d RD

loop_
_atom_site_aniso_label
_atom_site_aniso_U_11
_atom_site_aniso_U_22
_atom_site_aniso_U_33
_atom_site_aniso_U_23
_atom_site_aniso_U_13
_atom_site_aniso_U_12
C1 0.0133(5) 0.0125(6) 0.0129(5) 0.0007(4) 0.0028(4) -0.0001(4)
C2 0.0238(7) 0.0215(7) 0.0184(6) 0.0054(5) 0.0078(5) -0.0029(6)
C3 0.0285(8) 0.0352(9) 0.0256(8) 0.0012(7) -0.0002(6) -0.0047(7)
C4 0.0259(7) 0.0210(7) 0.0372(9) -0.0028(6) 0.0054(6) -0.0042(6)
N1 0.0154(5) 0.0137(5) 0.0140(5) -0.0002(4) 0.0017(4) 0.0017(4)
N2 0.0170(6) 0.0285(7) 0.0279(6) -0.0115(5) 0.0049(5) -0.0053(5)
O1 0.0249(5) 0.0128(5) 0.0206(5) -0.0002(4) 0.0065(4) 0.0012(4)
O2 0.0247(5) 0.0151(5) 0.0186(5) 0.0006(4) 0.0105(4) -0.0006(4)
O3 0.0161(5) 0.0225(5) 0.0221(5) 0.0040(4) -0.0013(4) 0.0012(4)
O4 0.0275(6) 0.0275(6) 0.0489(7) -0.0098(5) 0.0232(5) -0.0004(5)
O5 0.0461(7) 0.0132(5) 0.0209(5) 0.0028(4) -0.0058(5) -0.0019(5)
O6 0.0214(5) 0.0189(5) 0.0169(5) -0.0025(4) 0.0030(4) -0.0032(4)
P1 0.01487(17) 0.01124(18) 0.01154(16) 0.00082(11) 0.00160(11) 0.00013(11)
P2 0.01573(18) 0.01270(18) 0.01545(17) -0.00106(12) 0.00451(12) 0.00127(12)
O7 0.0378(10) 0.0499(12) 0.0681(14) 0.000 0.0252(10) 0.000

loop_
_atom_type_symbol
_atom_type_description
_atom_type_scat_dispersion_real
_atom_type_scat_dispersion_imag
_atom_type_scat_source
C C 0.0033 0.0016 'International Tables Vol C Tables 4.2.6.8 and 6.1.1.4'
H H 0.0000 0.0000 'International Tables Vol C Tables 4.2.6.8 and 6.1.1.4'
N N 0.0061 0.0033 'International Tables Vol C Tables 4.2.6.8 and 6.1.1.4'
O O 0.0106 0.0060 'International Tables Vol C Tables 4.2.6.8 and 6.1.1.4'
P P 0.1023 0.0942 'International Tables Vol C Tables 4.2.6.8 and 6.1.1.4'

loop_
_geom_angle_atom_site_label_1
_geom_angle_atom_site_label_2
_geom_angle_atom_site_label_3
_geom_angle
_geom_angle_site_symmetry_1
_geom_angle_site_symmetry_3
N1 C1 C2 107.72(10) . .
N1 C1 P1 106.52(8) . .
C2 C1 P1 109.09(9) . .
N1 C1 P2 108.52(8) . .
C2 C1 P2 109.84(9) . .
P1 C1 P2 114.88(7) . .
C1 C2 H2C 109.5 . .
C1 C2 H2D 109.5 . .
H2C C2 H2D 109.5 . .
C1 C2 H2E 109.5 . .
H2C C2 H2E 109.5 . .
H2D C2 H2E 109.5 . .
N2 C3 C4 109.98(13) . 5_565
N2 C3 H3A 109.7 . .
C4 C3 H3A 109.7 5_565 .
N2 C3 H3B 109.7 . .
C4 C3 H3B 109.7 5_565 .
H3A C3 H3B 108.2 . .
N2 C4 C3 110.77(13) . 5_565
N2 C4 H4A 109.5 . .
C3 C4 H4A 109.5 5_565 .
N2 C4 H4B 109.5 . .
C3 C4 H4B 109.5 5_565 .
H4A C4 H4B 108.1 . .
C1 N1 H1A 109.5 . .
C1 N1 H1B 109.5 . .
H1A N1 H1B 109.5 . .
C1 N1 H1C 109.5 . .
H1A N1 H1C 109.5 . .
H1B N1 H1C 109.5 . .
C3 N2 C4 111.29(12) . .
C3 N2 H2A 109.4 . .
C4 N2 H2A 109.4 . .
C3 N2 H2B 109.4 . .
C4 N2 H2B 109.4 . .
H2A N2 H2B 108.0 . .
P1 O2 H2 109.5 . .
P2 O5 H5 109.5 . .
O3 P1 O1 117.53(6) . .
O3 P1 O2 111.31(6) . .
O1 P1 O2 108.12(6) . .
O3 P1 C1 109.09(6) . .
O1 P1 C1 105.14(6) . .
O2 P1 C1 104.73(6) . .
O4 P2 O6 115.71(7) . .
O4 P2 O5 112.53(8) . .
O6 P2 O5 109.64(6) . .
O4 P2 C1 109.13(6) . .
O6 P2 C1 106.10(6) . .
O5 P2 C1 102.72(6) . .

loop_
_geom_bond_atom_site_label_1
_geom_bond_atom_site_label_2
_geom_bond_distance
_geom_bond_site_symmetry_2
C1 N1 1.5121(16) .
C1 C2 1.5370(18) .
C1 P1 1.8392(13) .
C1 P2 1.8624(13) .
C2 H2C 0.9600 .
C2 H2D 0.9600 .
C2 H2E 0.9600 .
C3 N2 1.485(2) .
C3 C4 1.505(2) 5_565
C3 H3A 0.9700 .
C3 H3B 0.9700 .
C4 N2 1.486(2) .
C4 C3 1.505(2) 5_565
C4 H4A 0.9700 .
C4 H4B 0.9700 .
N1 H1A 0.8900 .
N1 H1B 0.8900 .
N1 H1C 0.8900 .
N2 H2A 0.9000 .
N2 H2B 0.9000 .
O1 P1 1.5087(10) .
O2 P1 1.5749(10) .
O2 H2 0.8200 .
O3 P1 1.4875(10) .
O4 P2 1.4800(11) .
O5 P2 1.5630(11) .
O5 H5 0.8200 .
O6 P2 1.5154(10) .
O7 H7 0.8539 .

loop_
_geom_hbond_atom_site_label_D
_geom_hbond_atom_site_label_H
_geom_hbond_atom_site_label_A
_geom_hbond_distance_DH
_geom_hbond_distance_HA
_geom_hbond_distance_DA
_geom_hbond_angle_DHA
_geom_hbond_site_symmetry_A
O5 H5 O1 0.82 1.77 2.5234(15) 151.2 1_565
O2 H2 O6 0.82 1.73 2.5359(14) 169.5 4_546
N2 H2B O3 0.90 1.87 2.7266(16) 157.3 6_565
N2 H2A O4 0.90 1.83 2.6963(17) 161.6 1_554
N1 H1C O1 0.89 2.53 3.0146(15) 114.5 .
N1 H1C O2 0.89 2.19 3.0281(15) 157.2 4_546
N1 H1B O1 0.89 1.92 2.7956(15) 166.0 4_556
N1 H1A O6 0.89 1.87 2.7543(15) 172.8 7_557

loop_
_geom_torsion_atom_site_label_1
_geom_torsion_atom_site_label_2
_geom_torsion_atom_site_label_3
_geom_torsion_atom_site_label_4
_geom_torsion
_geom_torsion_site_symmetry_1
C4 C3 N2 C4 56.86(19) 5_565
C3 C4 N2 C3 -57.31(19) 5_565
N1 C1 P1 O3 -174.94(8) .
C2 C1 P1 O3 69.04(10) .
P2 C1 P1 O3 -54.77(8) .
N1 C1 P1 O1 58.16(9) .
C2 C1 P1 O1 -57.86(10) .
P2 C1 P1 O1 178.33(6) .
N1 C1 P1 O2 -55.69(9) .
C2 C1 P1 O2 -171.71(9) .
P2 C1 P1 O2 64.48(8) .
N1 C1 P2 O4 -132.83(9) .
C2 C1 P2 O4 -15.31(11) .
P1 C1 P2 O4 108.10(8) .
N1 C1 P2 O6 -7.52(9) .
C2 C1 P2 O6 110.00(9) .
P1 C1 P2 O6 -126.59(7) .
N1 C1 P2 O5 107.56(9) .
C2 C1 P2 O5 -134.92(10) .
P1 C1 P2 O5 -11.51(8) .
